data_4347402
loop_
_publ_author_name
'Bertocco, Philipp'
'Bolli, Christoph'
'Correia Bicho, Bruno A.'
'Jenne, Carsten'
'Erken, Berrin'
'Laitinen, Risto S.'
'Seeger, Helene A.'
'Takaluoma, Teemu T.'

_publ_section_title
;
 Theoretical and Synthetic Study on the Existence, Structures, and Bonding
 of the Halide-Bridged [B2X7](-) (X = F, Cl, Br, I) Anions.
;
_journal_issue 7
_journal_name_full 'Inorganic chemistry'
_journal_page_first 3599
_journal_page_last 3604
_journal_paper_doi 10.1021/acs.inorgchem.6b00118
_journal_volume 55
_journal_year 2016
_chemical_formula_moiety 'C36 H30 N P2, B F4'
_chemical_formula_sum 'C36 H30 B F4 N P2'
_chemical_formula_weight 625.36
_space_group_crystal_system monoclinic
_space_group_IT_number 14
_space_group_name_Hall '-P 2yn'
_space_group_name_H-M_alt 'P 1 21/n 1'
_atom_sites_solution_hydrogens geom
_audit_creation_date 2015-10-05
_audit_creation_method
;
Olex2 1.2
(compiled 2015.01.26 svn.r3150 for OlexSys, GUI svn.r4998)
;
_cell_angle_alpha 90
_cell_angle_beta 112.707(5)
_cell_angle_gamma 90
_cell_formula_units_Z 8
_cell_length_a 15.0162(8)
_cell_length_b 27.5493(8)
_cell_length_c 16.1105(6)
_cell_measurement_reflns_used 7662
_cell_measurement_temperature 109.8(5)
_cell_measurement_theta_max 29.2400
_cell_measurement_theta_min 2.0800
_cell_volume 6148.1(5)
_computing_cell_refinement
;
CrysAlisPro, Agilent Technologies,
Version 1.171.36.28 (release 01-02-2013 CrysAlis171 .NET)
(compiled Feb  1 2013,16:14:44)
;
_computing_data_collection
;
CrysAlisPro, Agilent Technologies,
Version 1.171.36.28 (release 01-02-2013 CrysAlis171 .NET)
(compiled Feb  1 2013,16:14:44)
;
_computing_data_reduction
;
CrysAlisPro, Agilent Technologies,
Version 1.171.36.28 (release 01-02-2013 CrysAlis171 .NET)
(compiled Feb  1 2013,16:14:44)
;
_computing_molecular_graphics 'Olex2 (Dolomanov et al., 2009)'
_computing_publication_material 'Olex2 (Dolomanov et al., 2009)'
_computing_structure_refinement 'ShelXL (Sheldrick, 2008)'
_diffrn_ambient_temperature 109.8(5)
_diffrn_detector_area_resol_mean 16.2705
_diffrn_measured_fraction_theta_full 0.998
_diffrn_measured_fraction_theta_max 0.822
_diffrn_measurement_details
;
#__ type_ start__ end____ width___ exp.time_
  1 omega   22.00   78.00   1.0000  136.6200
omega____ theta____ kappa____ phi______ frames
    -       17.8225 -130.0000  -36.0000 56

#__ type_ start__ end____ width___ exp.time_
  2 omega   -4.00   24.00   1.0000  136.6200
omega____ theta____ kappa____ phi______ frames
    -       17.8225  -99.0000 -120.0000 28

#__ type_ start__ end____ width___ exp.time_
  3 omega  -21.00   48.00   1.0000  136.6200
omega____ theta____ kappa____ phi______ frames
    -      -19.3850   57.0000   90.0000 69

#__ type_ start__ end____ width___ exp.time_
  4 omega  -53.00   14.00   1.0000  136.6200
omega____ theta____ kappa____ phi______ frames
    -      -19.3850   19.0000   90.0000 67
;
_diffrn_measurement_device_type 'Xcalibur, Eos, Gemini ultra'
_diffrn_measurement_method '\w scans'
_diffrn_orient_matrix_UB_11 0.0511208000
_diffrn_orient_matrix_UB_12 -0.0005204000
_diffrn_orient_matrix_UB_13 0.0172741000
_diffrn_orient_matrix_UB_21 -0.0006848000
_diffrn_orient_matrix_UB_22 -0.0251903000
_diffrn_orient_matrix_UB_23 0.0088323000
_diffrn_orient_matrix_UB_31 -0.0014942000
_diffrn_orient_matrix_UB_32 -0.0052997000
_diffrn_orient_matrix_UB_33 -0.0436672000
_diffrn_radiation_monochromator graphite
_diffrn_radiation_type MoK\a
_diffrn_radiation_wavelength 0.71073
_diffrn_reflns_av_R_equivalents 0.0267
_diffrn_reflns_av_unetI/netI 0.0461
_diffrn_reflns_Laue_measured_fraction_full 0.998
_diffrn_reflns_Laue_measured_fraction_max 0.822
_diffrn_reflns_limit_h_max 18
_diffrn_reflns_limit_h_min -14
_diffrn_reflns_limit_k_max 31
_diffrn_reflns_limit_k_min -34
_diffrn_reflns_limit_l_max 14
_diffrn_reflns_limit_l_min -20
_diffrn_reflns_number 26711
_diffrn_reflns_point_group_measured_fraction_full 0.998
_diffrn_reflns_point_group_measured_fraction_max 0.822
_diffrn_reflns_theta_full 26.000
_diffrn_reflns_theta_max 29.443
_diffrn_reflns_theta_min 1.645
_diffrn_source 'Enhance (Mo) X-ray Source'
_exptl_absorpt_coefficient_mu 0.193
_exptl_absorpt_correction_T_max 1.00000
_exptl_absorpt_correction_T_min 0.89389
_exptl_absorpt_correction_type multi-scan
_exptl_absorpt_process_details
;
CrysAlisPro, Agilent Technologies,
Version 1.171.36.28 (release 01-02-2013 CrysAlis171 .NET)
(compiled Feb  1 2013,16:14:44)
Empirical absorption correction using spherical harmonics,
 implemented in SCALE3 ABSPACK scaling algorithm.
;
_exptl_crystal_colour colourless
_exptl_crystal_colour_primary colourless
_exptl_crystal_density_diffrn 1.351
_exptl_crystal_description block
_exptl_crystal_F_000 2592
_exptl_crystal_size_max 0.4
_exptl_crystal_size_mid 0.18
_exptl_crystal_size_min 0.11
_refine_diff_density_max 0.566
_refine_diff_density_min -0.380
_refine_diff_density_rms 0.054
_refine_ls_extinction_method none
_refine_ls_goodness_of_fit_ref 1.051
_refine_ls_hydrogen_treatment constr
_refine_ls_matrix_type full
_refine_ls_number_parameters 793
_refine_ls_number_reflns 13992
_refine_ls_number_restraints 0
_refine_ls_restrained_S_all 1.051
_refine_ls_R_factor_all 0.0606
_refine_ls_R_factor_gt 0.0423
_refine_ls_shift/su_max 0.002
_refine_ls_shift/su_mean 0.000
_refine_ls_structure_factor_coef Fsqd
_refine_ls_weighting_details 'w=1/[\s^2^(Fo^2^)+(0.0443P)^2^+1.4655P] where P=(Fo^2^+2Fc^2^)/3'
_refine_ls_weighting_scheme calc
_refine_ls_wR_factor_gt 0.0983
_refine_ls_wR_factor_ref 0.1102
_reflns_Friedel_coverage 0.000
_reflns_number_gt 10946
_reflns_number_total 13992
_reflns_threshold_expression 'I > 2\s(I)'
_cod_data_source_file ic6b00118_si_002.cif
_cod_data_source_block bb06
_cod_database_code 4347402
_chemical_oxdiff_formula C36H30P2N1B1F4
_shelx_space_group_comment
;
The symmetry employed for this shelxl refinement is uniquely defined
by the following loop, which should always be used as a source of
symmetry information in preference to the above space-group names.
They are only intended as comments.
;
_reflns_odcompleteness_completeness 99.82
_reflns_odcompleteness_iscentric 1
_reflns_odcompleteness_theta 26.32
_olex2_refinement_description
;
1. Fixed Uiso
 At 1.2 times of:
  All C(H) groups
2.a Aromatic/amide H refined with riding coordinates:
 C3(H3), C60(H60), C70(H70), C20(H20), C26(H26), C38(H38), C50(H50), C12(H12),
 C68(H68), C2(H2), C9(H9), C42(H42), C66(H66), C30(H30), C41(H41), C62(H62),
 C44(H44), C39(H39), C69(H69), C28(H28), C63(H63), C72(H72), C18(H18), C48(H48),
  C65(H65), C22(H22), C45(H45), C32(H32), C71(H71), C10(H10), C8(H8), C36(H36),
 C14(H14), C11(H11), C33(H33), C15(H15), C51(H51), C52(H52), C56(H56), C21(H21),
  C54(H54), C47(H47), C29(H29), C4(H4), C6(H6), C59(H59), C5(H5), C64(H64),
 C40(H40), C27(H27), C24(H24), C58(H58), C46(H46), C23(H23), C16(H16), C34(H34),
  C35(H35), C57(H57), C17(H17), C53(H53)
;
_shelx_shelxl_version_number 2014/7
_olex2_submission_special_instructions 'No special instructions were received'

loop_
_space_group_symop_operation_xyz
'x, y, z'
'-x+1/2, y+1/2, -z+1/2'
'-x, -y, -z'
'x-1/2, -y-1/2, z-1/2'

loop_
_atom_site_label
_atom_site_type_symbol
_atom_site_fract_x
_atom_site_fract_y
_atom_site_fract_z
_atom_site_U_iso_or_equiv
_atom_site_adp_type
_atom_site_occupancy
_atom_site_site_symmetry_order
_atom_site_calc_flag
_atom_site_refinement_flags_posn
P4 P 0.65978(3) 0.57445(2) 0.77303(3) 0.01282(9) Uani 1 1 d .
P3 P 0.83914(3) 0.57382(2) 0.74032(3) 0.01267(9) Uani 1 1 d .
P2 P 0.65381(3) 0.66920(2) 0.23890(3) 0.01311(9) Uani 1 1 d .
P1 P 0.86164(3) 0.66393(2) 0.27016(3) 0.01312(9) Uani 1 1 d .
F5 F 0.34546(9) 0.59159(4) 0.80388(8) 0.0417(3) Uani 1 1 d .
F6 F 0.20841(10) 0.59026(4) 0.67863(8) 0.0516(4) Uani 1 1 d .
F8 F 0.29206(9) 0.65992(4) 0.72165(8) 0.0432(3) Uani 1 1 d .
F3 F 0.19635(10) 0.60676(5) 0.23066(9) 0.0492(4) Uani 1 1 d .
F2 F 0.27504(11) 0.65906(5) 0.17674(9) 0.0546(4) Uani 1 1 d .
F1 F 0.35862(10) 0.60854(5) 0.29065(8) 0.0529(4) Uani 1 1 d .
F7 F 0.21281(11) 0.62973(6) 0.80331(10) 0.0587(4) Uani 1 1 d .
N2 N 0.74792(10) 0.55264(5) 0.75435(8) 0.0163(3) Uani 1 1 d .
F4 F 0.27445(12) 0.67057(5) 0.31551(9) 0.0706(5) Uani 1 1 d .
N1 N 0.75866(10) 0.68629(5) 0.25035(8) 0.0168(3) Uani 1 1 d .
C61 C 0.63772(11) 0.53350(6) 0.84991(10) 0.0150(3) Uani 1 1 d .
C13 C 0.94043(12) 0.67167(6) 0.38679(10) 0.0178(4) Uani 1 1 d .
C3 C 0.92555(14) 0.76765(7) 0.12395(11) 0.0248(4) Uani 1 1 d .
H3 H 0.9040 0.7987 0.1033 0.030 Uiso 1 1 calc R
C25 C 0.61239(12) 0.70693(6) 0.30769(10) 0.0166(3) Uani 1 1 d .
C60 C 0.46894(12) 0.59831(6) 0.66737(11) 0.0204(4) Uani 1 1 d .
H60 H 0.4635 0.6083 0.7203 0.024 Uiso 1 1 calc R
C70 C 0.74696(13) 0.72446(6) 0.90018(11) 0.0217(4) Uani 1 1 d .
H70 H 0.7683 0.7548 0.9254 0.026 Uiso 1 1 calc R
C67 C 0.68326(11) 0.63371(6) 0.82410(10) 0.0146(3) Uani 1 1 d .
C20 C 0.47162(13) 0.67072(7) 0.10126(11) 0.0233(4) Uani 1 1 d .
H20 H 0.4480 0.6642 0.1457 0.028 Uiso 1 1 calc R
C19 C 0.57060(12) 0.67632(6) 0.12385(10) 0.0167(3) Uani 1 1 d .
C26 C 0.65458(13) 0.75263(6) 0.33310(11) 0.0208(4) Uani 1 1 d .
H26 H 0.7040 0.7626 0.3158 0.025 Uiso 1 1 calc R
C7 C 0.86050(12) 0.60068(6) 0.24317(10) 0.0150(3) Uani 1 1 d .
C38 C 0.75327(12) 0.63908(6) 0.60335(10) 0.0174(3) Uani 1 1 d .
H38 H 0.7264 0.6118 0.5689 0.021 Uiso 1 1 calc R
C43 C 0.86261(11) 0.53382(6) 0.66287(10) 0.0154(3) Uani 1 1 d .
C50 C 1.03206(12) 0.59099(6) 0.85128(11) 0.0195(4) Uani 1 1 d .
H50 H 1.0407 0.6008 0.7996 0.023 Uiso 1 1 calc R
C12 C 0.87514(13) 0.56566(6) 0.30927(11) 0.0196(4) Uani 1 1 d .
H12 H 0.8938 0.5749 0.3691 0.024 Uiso 1 1 calc R
C31 C 0.64549(12) 0.60756(6) 0.27141(10) 0.0156(3) Uani 1 1 d .
C68 C 0.64763(12) 0.67587(6) 0.77479(11) 0.0187(4) Uani 1 1 d .
H68 H 0.6026 0.6737 0.7159 0.022 Uiso 1 1 calc R
C2 C 0.88312(13) 0.74237(6) 0.17340(10) 0.0193(4) Uani 1 1 d .
H2 H 0.8336 0.7564 0.1864 0.023 Uiso 1 1 calc R
C9 C 0.82407(14) 0.53766(7) 0.13145(12) 0.0257(4) Uani 1 1 d .
H9 H 0.8085 0.5281 0.0721 0.031 Uiso 1 1 calc R
C42 C 0.86016(12) 0.67503(6) 0.74253(11) 0.0190(4) Uani 1 1 d .
H42 H 0.9051 0.6720 0.8013 0.023 Uiso 1 1 calc R
C66 C 0.60342(13) 0.54939(7) 0.91441(11) 0.0218(4) Uani 1 1 d .
H66 H 0.5867 0.5818 0.9162 0.026 Uiso 1 1 calc R
C30 C 0.53743(12) 0.69216(7) 0.33326(10) 0.0197(4) Uani 1 1 d .
H30 H 0.5088 0.6619 0.3159 0.024 Uiso 1 1 calc R
C41 C 0.83293(13) 0.72080(6) 0.70542(11) 0.0229(4) Uani 1 1 d .
H41 H 0.8595 0.7483 0.7395 0.027 Uiso 1 1 calc R
C49 C 0.94205(12) 0.57509(6) 0.84574(10) 0.0158(3) Uani 1 1 d .
C62 C 0.65835(12) 0.48444(6) 0.84528(11) 0.0199(4) Uani 1 1 d .
H62 H 0.6796 0.4736 0.8014 0.024 Uiso 1 1 calc R
C44 C 0.90406(13) 0.55039(7) 0.60407(11) 0.0214(4) Uani 1 1 d .
H44 H 0.9243 0.5824 0.6064 0.026 Uiso 1 1 calc R
C39 C 0.72697(13) 0.68497(6) 0.56696(11) 0.0203(4) Uani 1 1 d .
H39 H 0.6827 0.6884 0.5080 0.024 Uiso 1 1 calc R
C69 C 0.67888(13) 0.72107(6) 0.81281(11) 0.0234(4) Uani 1 1 d .
H69 H 0.6542 0.7491 0.7797 0.028 Uiso 1 1 calc R
C28 C 0.54889(14) 0.76810(7) 0.41021(11) 0.0272(4) Uani 1 1 d .
H28 H 0.5280 0.7885 0.4450 0.033 Uiso 1 1 calc R
C63 C 0.64728(13) 0.45181(7) 0.90607(12) 0.0244(4) Uani 1 1 d .
H63 H 0.6604 0.4191 0.9025 0.029 Uiso 1 1 calc R
C72 C 0.75134(12) 0.63772(6) 0.91249(10) 0.0168(3) Uani 1 1 d .
H72 H 0.7754 0.6098 0.9463 0.020 Uiso 1 1 calc R
C18 C 0.90201(13) 0.68348(7) 0.45008(11) 0.0215(4) Uani 1 1 d .
H18 H 0.8359 0.6883 0.4320 0.026 Uiso 1 1 calc R
C48 C 0.83595(13) 0.48530(7) 0.66123(12) 0.0238(4) Uani 1 1 d .
H48 H 0.8099 0.4741 0.7014 0.029 Uiso 1 1 calc R
C65 C 0.59454(14) 0.51645(7) 0.97553(12) 0.0277(4) Uani 1 1 d .
H65 H 0.5734 0.5270 1.0196 0.033 Uiso 1 1 calc R
C22 C 0.44361(15) 0.68461(7) -0.05426(12) 0.0287(4) Uani 1 1 d .
H22 H 0.4010 0.6870 -0.1140 0.034 Uiso 1 1 calc R
C45 C 0.91459(14) 0.51834(7) 0.54199(12) 0.0278(4) Uani 1 1 d .
H45 H 0.9411 0.5292 0.5019 0.033 Uiso 1 1 calc R
C1 C 0.91568(12) 0.69547(6) 0.20363(10) 0.0155(3) Uani 1 1 d .
C32 C 0.67722(13) 0.59589(6) 0.36274(11) 0.0201(4) Uani 1 1 d .
H32 H 0.6974 0.6203 0.4059 0.024 Uiso 1 1 calc R
C71 C 0.78312(13) 0.68286(6) 0.94990(11) 0.0200(4) Uani 1 1 d .
H71 H 0.8288 0.6852 1.0084 0.024 Uiso 1 1 calc R
C10 C 0.83662(13) 0.50304(6) 0.19739(12) 0.0247(4) Uani 1 1 d .
H10 H 0.8280 0.4703 0.1820 0.030 Uiso 1 1 calc R
C8 C 0.83468(13) 0.58643(6) 0.15355(11) 0.0213(4) Uani 1 1 d .
H8 H 0.8247 0.6097 0.1090 0.026 Uiso 1 1 calc R
C36 C 0.61529(13) 0.57094(6) 0.20741(11) 0.0218(4) Uani 1 1 d .
H36 H 0.5932 0.5786 0.1465 0.026 Uiso 1 1 calc R
C14 C 1.03971(13) 0.66543(7) 0.41423(12) 0.0279(4) Uani 1 1 d .
H14 H 1.0661 0.6581 0.3721 0.033 Uiso 1 1 calc R
C55 C 0.55498(12) 0.57844(6) 0.66951(10) 0.0168(3) Uani 1 1 d .
C11 C 0.86199(13) 0.51693(6) 0.28604(12) 0.0245(4) Uani 1 1 d .
H11 H 0.8702 0.4936 0.3301 0.029 Uiso 1 1 calc R
C33 C 0.67855(13) 0.54798(7) 0.38899(12) 0.0248(4) Uani 1 1 d .
H33 H 0.6987 0.5402 0.4497 0.030 Uiso 1 1 calc R
C15 C 1.09947(15) 0.67010(8) 0.50467(12) 0.0342(5) Uani 1 1 d .
H15 H 1.1658 0.6659 0.5230 0.041 Uiso 1 1 calc R
C51 C 1.10911(13) 0.59220(6) 0.93434(12) 0.0250(4) Uani 1 1 d .
H51 H 1.1697 0.6022 0.9380 0.030 Uiso 1 1 calc R
C52 C 1.09595(14) 0.57862(7) 1.01154(12) 0.0297(5) Uani 1 1 d .
H52 H 1.1471 0.5807 1.0672 0.036 Uiso 1 1 calc R
C56 C 0.56197(14) 0.56210(7) 0.59032(11) 0.0259(4) Uani 1 1 d .
H56 H 0.6185 0.5474 0.5922 0.031 Uiso 1 1 calc R
C21 C 0.40867(14) 0.67497(7) 0.01202(12) 0.0289(4) Uani 1 1 d .
H21 H 0.3426 0.6713 -0.0034 0.035 Uiso 1 1 calc R
C54 C 0.93023(13) 0.55925(7) 0.92307(11) 0.0232(4) Uani 1 1 d .
H54 H 0.8711 0.5469 0.9191 0.028 Uiso 1 1 calc R
C47 C 0.84843(13) 0.45383(7) 0.59949(13) 0.0293(4) Uani 1 1 d .
H47 H 0.8313 0.4213 0.5988 0.035 Uiso 1 1 calc R
C29 C 0.50613(13) 0.72289(7) 0.38472(11) 0.0249(4) Uani 1 1 d .
H29 H 0.4566 0.7132 0.4021 0.030 Uiso 1 1 calc R
C4 C 0.99989(14) 0.74712(7) 0.10496(11) 0.0256(4) Uani 1 1 d .
H4 H 1.0280 0.7646 0.0719 0.031 Uiso 1 1 calc R
C6 C 0.99040(12) 0.67497(6) 0.18403(10) 0.0184(4) Uani 1 1 d .
H6 H 1.0120 0.6438 0.2041 0.022 Uiso 1 1 calc R
C59 C 0.39121(13) 0.60304(7) 0.58561(12) 0.0274(4) Uani 1 1 d .
H59 H 0.3332 0.6159 0.5839 0.033 Uiso 1 1 calc R
C5 C 1.03264(13) 0.70079(7) 0.13485(11) 0.0240(4) Uani 1 1 d .
H5 H 1.0825 0.6871 0.1220 0.029 Uiso 1 1 calc R
C64 C 0.61675(13) 0.46788(7) 0.97192(12) 0.0265(4) Uani 1 1 d .
H64 H 0.6111 0.4461 1.0138 0.032 Uiso 1 1 calc R
C40 C 0.76642(13) 0.72579(6) 0.61801(11) 0.0214(4) Uani 1 1 d .
H40 H 0.7482 0.7566 0.5936 0.026 Uiso 1 1 calc R
C27 C 0.62215(14) 0.78290(7) 0.38427(11) 0.0261(4) Uani 1 1 d .
H27 H 0.6499 0.8134 0.4012 0.031 Uiso 1 1 calc R
C24 C 0.60539(13) 0.68654(7) 0.05741(11) 0.0226(4) Uani 1 1 d .
H24 H 0.6713 0.6907 0.0725 0.027 Uiso 1 1 calc R
C58 C 0.39972(14) 0.58876(8) 0.50663(12) 0.0334(5) Uani 1 1 d .
H58 H 0.3482 0.5933 0.4519 0.040 Uiso 1 1 calc R
C46 C 0.88608(13) 0.47049(7) 0.53920(12) 0.0280(4) Uani 1 1 d .
H46 H 0.8923 0.4495 0.4966 0.034 Uiso 1 1 calc R
C23 C 0.54110(14) 0.69060(7) -0.03213(12) 0.0283(4) Uani 1 1 d .
H23 H 0.5642 0.6974 -0.0768 0.034 Uiso 1 1 calc R
C37 C 0.82049(11) 0.63373(6) 0.69218(10) 0.0141(3) Uani 1 1 d .
C16 C 1.06020(15) 0.68105(7) 0.56740(12) 0.0302(5) Uani 1 1 d .
H16 H 1.1002 0.6837 0.6279 0.036 Uiso 1 1 calc R
C34 C 0.64967(13) 0.51168(7) 0.32442(13) 0.0279(4) Uani 1 1 d .
H34 H 0.6516 0.4794 0.3421 0.033 Uiso 1 1 calc R
C35 C 0.61803(14) 0.52306(7) 0.23407(12) 0.0283(4) Uani 1 1 d .
H35 H 0.5986 0.4985 0.1912 0.034 Uiso 1 1 calc R
C57 C 0.48412(15) 0.56783(9) 0.50841(12) 0.0362(5) Uani 1 1 d .
H57 H 0.4889 0.5576 0.4553 0.043 Uiso 1 1 calc R
B1 B 0.27576(17) 0.63623(8) 0.25415(14) 0.0286(5) Uani 1 1 d .
C17 C 0.96253(14) 0.68809(7) 0.54069(11) 0.0272(4) Uani 1 1 d .
H17 H 0.9367 0.6959 0.5830 0.033 Uiso 1 1 calc R
C53 C 1.00712(14) 0.56196(8) 1.00629(12) 0.0303(5) Uani 1 1 d .
H53 H 0.9987 0.5526 1.0582 0.036 Uiso 1 1 calc R
B2 B 0.26420(16) 0.61784(8) 0.75211(14) 0.0249(5) Uani 1 1 d .

loop_
_atom_site_aniso_label
_atom_site_aniso_U_11
_atom_site_aniso_U_22
_atom_site_aniso_U_33
_atom_site_aniso_U_23
_atom_site_aniso_U_13
_atom_site_aniso_U_12
P4 0.0128(2) 0.0128(2) 0.0132(2) -0.00089(15) 0.00537(15) -0.00038(16)
P3 0.0127(2) 0.0129(2) 0.0123(2) 0.00037(15) 0.00480(15) 0.00051(16)
P2 0.0138(2) 0.01242(19) 0.0125(2) -0.00066(15) 0.00440(15) 0.00087(16)
P1 0.0142(2) 0.01205(19) 0.0126(2) -0.00013(15) 0.00455(15) 0.00012(16)
F5 0.0467(8) 0.0301(7) 0.0424(7) 0.0045(5) 0.0108(6) 0.0117(6)
F6 0.0656(10) 0.0269(7) 0.0422(7) -0.0026(5) -0.0015(6) -0.0124(7)
F8 0.0464(8) 0.0299(7) 0.0472(7) 0.0126(5) 0.0113(6) -0.0122(6)
F3 0.0525(9) 0.0439(8) 0.0532(8) 0.0052(6) 0.0224(6) -0.0184(7)
F2 0.0624(10) 0.0432(8) 0.0636(9) 0.0261(7) 0.0302(7) -0.0002(7)
F1 0.0522(9) 0.0454(8) 0.0460(8) -0.0033(6) 0.0024(6) 0.0215(7)
F7 0.0581(10) 0.0667(11) 0.0723(10) -0.0033(8) 0.0485(8) 0.0074(8)
N2 0.0171(8) 0.0135(7) 0.0205(7) -0.0009(5) 0.0095(6) -0.0006(6)
F4 0.0908(13) 0.0477(9) 0.0546(9) -0.0256(7) 0.0076(8) 0.0248(9)
N1 0.0166(8) 0.0146(7) 0.0189(7) -0.0004(5) 0.0064(6) -0.0001(6)
C61 0.0130(8) 0.0165(8) 0.0152(8) 0.0008(6) 0.0052(6) -0.0017(6)
C13 0.0214(9) 0.0144(8) 0.0147(8) 0.0004(6) 0.0037(6) 0.0019(7)
C3 0.0359(11) 0.0166(8) 0.0183(9) -0.0021(7) 0.0065(7) -0.0092(8)
C25 0.0180(9) 0.0170(8) 0.0124(8) -0.0010(6) 0.0034(6) 0.0051(7)
C60 0.0176(9) 0.0174(8) 0.0242(9) 0.0006(7) 0.0059(7) -0.0024(7)
C70 0.0277(10) 0.0151(8) 0.0215(9) -0.0036(7) 0.0088(7) -0.0028(7)
C67 0.0152(8) 0.0145(8) 0.0156(8) -0.0009(6) 0.0075(6) -0.0006(6)
C20 0.0202(10) 0.0277(10) 0.0198(9) 0.0018(7) 0.0052(7) -0.0027(8)
C19 0.0190(9) 0.0136(8) 0.0148(8) -0.0011(6) 0.0035(6) 0.0020(7)
C26 0.0227(9) 0.0173(8) 0.0200(9) -0.0003(7) 0.0056(7) 0.0050(7)
C7 0.0145(8) 0.0135(8) 0.0174(8) -0.0009(6) 0.0066(6) 0.0005(6)
C38 0.0186(9) 0.0174(8) 0.0140(8) -0.0020(6) 0.0041(6) 0.0016(7)
C43 0.0130(8) 0.0165(8) 0.0158(8) -0.0014(6) 0.0046(6) 0.0020(6)
C50 0.0169(9) 0.0165(8) 0.0219(9) 0.0028(6) 0.0041(7) 0.0013(7)
C12 0.0204(9) 0.0178(8) 0.0192(8) 0.0015(6) 0.0062(7) 0.0026(7)
C31 0.0140(8) 0.0135(8) 0.0196(8) 0.0006(6) 0.0069(6) -0.0001(6)
C68 0.0209(9) 0.0185(8) 0.0152(8) 0.0005(6) 0.0052(7) 0.0017(7)
C2 0.0230(9) 0.0151(8) 0.0181(8) -0.0013(6) 0.0060(7) -0.0016(7)
C9 0.0310(11) 0.0241(9) 0.0259(9) -0.0089(7) 0.0155(8) -0.0053(8)
C42 0.0196(9) 0.0188(8) 0.0144(8) 0.0006(6) 0.0020(6) -0.0016(7)
C66 0.0239(10) 0.0217(9) 0.0243(9) -0.0054(7) 0.0141(7) -0.0057(8)
C30 0.0187(9) 0.0244(9) 0.0147(8) 0.0019(7) 0.0050(6) 0.0054(7)
C41 0.0267(10) 0.0158(8) 0.0222(9) -0.0021(7) 0.0052(7) -0.0025(7)
C49 0.0175(9) 0.0139(8) 0.0148(8) -0.0002(6) 0.0051(6) 0.0039(7)
C62 0.0189(9) 0.0185(9) 0.0252(9) 0.0020(7) 0.0117(7) 0.0016(7)
C44 0.0234(10) 0.0205(9) 0.0228(9) 0.0060(7) 0.0117(7) 0.0075(7)
C39 0.0227(9) 0.0216(9) 0.0143(8) 0.0014(7) 0.0045(7) 0.0039(7)
C69 0.0296(10) 0.0157(8) 0.0208(9) 0.0025(7) 0.0053(7) 0.0024(8)
C28 0.0340(11) 0.0296(10) 0.0150(8) 0.0000(7) 0.0062(7) 0.0188(9)
C63 0.0207(10) 0.0201(9) 0.0321(10) 0.0075(7) 0.0098(8) 0.0012(8)
C72 0.0192(9) 0.0169(8) 0.0144(8) 0.0013(6) 0.0066(6) 0.0002(7)
C18 0.0195(9) 0.0266(9) 0.0184(8) -0.0001(7) 0.0072(7) -0.0015(8)
C48 0.0240(10) 0.0200(9) 0.0324(10) -0.0043(7) 0.0165(8) -0.0030(8)
C65 0.0343(11) 0.0328(11) 0.0228(9) -0.0075(8) 0.0185(8) -0.0151(9)
C22 0.0327(11) 0.0268(10) 0.0171(9) -0.0012(7) -0.0009(7) 0.0017(9)
C45 0.0339(11) 0.0340(11) 0.0209(9) 0.0075(8) 0.0166(8) 0.0173(9)
C1 0.0179(9) 0.0151(8) 0.0125(7) -0.0017(6) 0.0046(6) -0.0036(7)
C32 0.0240(10) 0.0188(8) 0.0188(8) -0.0008(7) 0.0098(7) 0.0010(7)
C71 0.0215(9) 0.0205(9) 0.0154(8) -0.0019(6) 0.0043(7) -0.0032(7)
C10 0.0243(10) 0.0132(8) 0.0385(11) -0.0057(7) 0.0141(8) -0.0003(7)
C8 0.0261(10) 0.0202(9) 0.0199(9) -0.0020(7) 0.0114(7) -0.0038(7)
C36 0.0205(9) 0.0189(9) 0.0210(9) -0.0016(7) 0.0027(7) -0.0010(7)
C14 0.0218(10) 0.0375(11) 0.0218(9) -0.0059(8) 0.0055(7) 0.0091(8)
C55 0.0167(9) 0.0151(8) 0.0172(8) -0.0004(6) 0.0049(6) -0.0039(7)
C11 0.0248(10) 0.0160(8) 0.0290(10) 0.0046(7) 0.0065(7) 0.0031(7)
C33 0.0264(10) 0.0248(10) 0.0255(9) 0.0073(7) 0.0125(8) 0.0027(8)
C15 0.0213(10) 0.0468(13) 0.0254(10) -0.0059(9) -0.0011(8) 0.0119(9)
C51 0.0177(9) 0.0177(9) 0.0313(10) -0.0012(7) 0.0002(7) 0.0016(7)
C52 0.0286(11) 0.0280(10) 0.0206(9) -0.0033(7) -0.0035(7) 0.0116(9)
C56 0.0219(10) 0.0345(11) 0.0202(9) -0.0071(8) 0.0069(7) -0.0053(8)
C21 0.0177(10) 0.0339(11) 0.0267(10) 0.0000(8) -0.0007(7) -0.0024(8)
C54 0.0217(10) 0.0282(10) 0.0200(9) 0.0048(7) 0.0084(7) 0.0057(8)
C47 0.0221(10) 0.0225(10) 0.0438(11) -0.0124(8) 0.0133(8) -0.0031(8)
C29 0.0217(10) 0.0376(11) 0.0157(8) 0.0050(7) 0.0077(7) 0.0126(8)
C4 0.0318(11) 0.0295(10) 0.0164(8) -0.0049(7) 0.0101(7) -0.0167(8)
C6 0.0177(9) 0.0198(8) 0.0173(8) -0.0013(6) 0.0065(6) -0.0014(7)
C59 0.0172(9) 0.0224(9) 0.0352(11) 0.0083(8) 0.0021(7) -0.0012(8)
C5 0.0216(10) 0.0336(10) 0.0183(9) -0.0056(7) 0.0092(7) -0.0081(8)
C64 0.0242(10) 0.0313(10) 0.0214(9) 0.0065(8) 0.0059(7) -0.0103(8)
C40 0.0256(10) 0.0171(8) 0.0216(9) 0.0046(7) 0.0092(7) 0.0040(7)
C27 0.0321(11) 0.0188(9) 0.0214(9) -0.0034(7) 0.0036(7) 0.0086(8)
C24 0.0213(10) 0.0279(10) 0.0184(9) -0.0011(7) 0.0074(7) 0.0019(8)
C58 0.0255(11) 0.0404(12) 0.0232(10) 0.0070(8) -0.0029(8) -0.0111(9)
C46 0.0234(10) 0.0352(11) 0.0220(9) -0.0087(8) 0.0049(7) 0.0099(9)
C23 0.0337(11) 0.0347(11) 0.0168(9) 0.0017(8) 0.0101(8) 0.0050(9)
C37 0.0140(8) 0.0146(8) 0.0145(8) 0.0022(6) 0.0063(6) 0.0016(6)
C16 0.0337(12) 0.0309(10) 0.0175(9) -0.0019(7) 0.0004(8) 0.0032(9)
C34 0.0236(10) 0.0156(9) 0.0423(11) 0.0059(8) 0.0103(8) -0.0026(8)
C35 0.0269(11) 0.0165(9) 0.0333(10) -0.0044(7) 0.0027(8) -0.0042(8)
C57 0.0318(12) 0.0547(14) 0.0184(9) -0.0065(9) 0.0058(8) -0.0123(10)
B1 0.0344(13) 0.0191(10) 0.0270(11) -0.0006(8) 0.0061(9) 0.0003(9)
C17 0.0316(11) 0.0335(11) 0.0171(9) -0.0029(8) 0.0101(7) -0.0020(9)
C53 0.0310(11) 0.0412(12) 0.0169(9) 0.0056(8) 0.0073(8) 0.0133(9)
B2 0.0299(12) 0.0176(10) 0.0281(11) 0.0016(8) 0.0119(9) -0.0015(9)

loop_
_atom_type_symbol
_atom_type_description
_atom_type_scat_dispersion_real
_atom_type_scat_dispersion_imag
_atom_type_scat_source
C C 0.0033 0.0016 'International Tables Vol C Tables 4.2.6.8 and 6.1.1.4'
H H 0.0000 0.0000 'International Tables Vol C Tables 4.2.6.8 and 6.1.1.4'
B B 0.0013 0.0007 'International Tables Vol C Tables 4.2.6.8 and 6.1.1.4'
F F 0.0171 0.0103 'International Tables Vol C Tables 4.2.6.8 and 6.1.1.4'
N N 0.0061 0.0033 'International Tables Vol C Tables 4.2.6.8 and 6.1.1.4'
P P 0.1023 0.0942 'International Tables Vol C Tables 4.2.6.8 and 6.1.1.4'

loop_
_geom_angle_atom_site_label_1
_geom_angle_atom_site_label_2
_geom_angle_atom_site_label_3
_geom_angle
N2 P4 C61 106.40(7)
N2 P4 C67 113.57(8)
N2 P4 C55 110.04(7)
C61 P4 C67 108.04(7)
C61 P4 C55 110.41(8)
C67 P4 C55 108.34(8)
N2 P3 C43 106.57(7)
N2 P3 C49 110.30(7)
N2 P3 C37 113.60(8)
C43 P3 C49 109.84(8)
C43 P3 C37 107.62(7)
C37 P3 C49 108.83(8)
N1 P2 C25 108.75(8)
N1 P2 C19 110.54(8)
N1 P2 C31 115.15(8)
C25 P2 C19 107.69(8)
C31 P2 C25 106.70(8)
C31 P2 C19 107.71(8)
N1 P1 C13 111.20(8)
N1 P1 C7 114.39(8)
N1 P1 C1 108.86(8)
C7 P1 C13 107.94(7)
C7 P1 C1 106.80(8)
C1 P1 C13 107.34(8)
P3 N2 P4 136.01(10)
P1 N1 P2 139.42(10)
C66 C61 P4 122.33(13)
C62 C61 P4 117.86(13)
C62 C61 C66 119.79(16)
C18 C13 P1 120.01(13)
C18 C13 C14 119.52(15)
C14 C13 P1 120.47(13)
C2 C3 H3 119.7
C2 C3 C4 120.67(17)
C4 C3 H3 119.7
C26 C25 P2 118.43(14)
C26 C25 C30 120.03(16)
C30 C25 P2 121.51(13)
C55 C60 H60 120.2
C59 C60 H60 120.2
C59 C60 C55 119.54(17)
C69 C70 H70 119.9
C71 C70 H70 119.9
C71 C70 C69 120.18(16)
C68 C67 P4 122.10(12)
C68 C67 C72 118.89(15)
C72 C67 P4 118.27(12)
C19 C20 H20 120.3
C21 C20 H20 120.3
C21 C20 C19 119.47(17)
C20 C19 P2 120.14(13)
C24 C19 P2 119.80(13)
C24 C19 C20 120.05(15)
C25 C26 H26 120.2
C27 C26 C25 119.51(18)
C27 C26 H26 120.2
C12 C7 P1 120.30(12)
C12 C7 C8 119.65(16)
C8 C7 P1 119.71(12)
C39 C38 H38 119.9
C39 C38 C37 120.14(15)
C37 C38 H38 119.9
C44 C43 P3 121.90(13)
C48 C43 P3 118.00(13)
C48 C43 C44 120.08(16)
C49 C50 H50 120.1
C49 C50 C51 119.74(17)
C51 C50 H50 120.1
C7 C12 H12 120.0
C11 C12 C7 120.07(16)
C11 C12 H12 120.0
C32 C31 P2 119.40(12)
C36 C31 P2 120.69(13)
C36 C31 C32 119.71(16)
C67 C68 H68 119.8
C69 C68 C67 120.46(15)
C69 C68 H68 119.8
C3 C2 H2 120.4
C3 C2 C1 119.19(17)
C1 C2 H2 120.4
C10 C9 H9 119.9
C8 C9 H9 119.9
C8 C9 C10 120.22(16)
C41 C42 H42 119.9
C41 C42 C37 120.23(15)
C37 C42 H42 119.9
C61 C66 H66 120.4
C65 C66 C61 119.26(17)
C65 C66 H66 120.4
C25 C30 H30 120.2
C29 C30 C25 119.65(17)
C29 C30 H30 120.2
C42 C41 H41 119.8
C40 C41 C42 120.39(16)
C40 C41 H41 119.8
C50 C49 P3 121.68(12)
C50 C49 C54 119.80(15)
C54 C49 P3 118.52(13)
C61 C62 H62 120.0
C63 C62 C61 120.06(16)
C63 C62 H62 120.0
C43 C44 H44 120.5
C45 C44 C43 119.04(17)
C45 C44 H44 120.5
C38 C39 H39 119.9
C40 C39 C38 120.22(15)
C40 C39 H39 119.9
C70 C69 H69 120.0
C68 C69 C70 119.98(16)
C68 C69 H69 120.0
C29 C28 H28 119.8
C27 C28 H28 119.8
C27 C28 C29 120.46(17)
C62 C63 H63 120.0
C64 C63 C62 120.06(18)
C64 C63 H63 120.0
C67 C72 H72 119.8
C71 C72 C67 120.49(15)
C71 C72 H72 119.8
C13 C18 H18 120.0
C13 C18 C17 120.08(17)
C17 C18 H18 120.0
C43 C48 H48 120.1
C47 C48 C43 119.79(17)
C47 C48 H48 120.1
C66 C65 H65 119.6
C66 C65 C64 120.86(17)
C64 C65 H65 119.6
C21 C22 H22 119.8
C23 C22 H22 119.8
C23 C22 C21 120.33(16)
C44 C45 H45 119.7
C46 C45 C44 120.70(18)
C46 C45 H45 119.7
C2 C1 P1 118.40(13)
C6 C1 P1 121.74(13)
C6 C1 C2 119.83(16)
C31 C32 H32 120.0
C33 C32 C31 120.00(16)
C33 C32 H32 120.0
C70 C71 C72 119.99(15)
C70 C71 H71 120.0
C72 C71 H71 120.0
C9 C10 H10 119.9
C11 C10 C9 120.21(16)
C11 C10 H10 119.9
C7 C8 H8 120.1
C9 C8 C7 119.79(16)
C9 C8 H8 120.1
C31 C36 H36 120.0
C35 C36 C31 120.05(16)
C35 C36 H36 120.0
C13 C14 H14 120.0
C15 C14 C13 119.98(18)
C15 C14 H14 120.0
C60 C55 P4 121.21(13)
C60 C55 C56 120.10(15)
C56 C55 P4 118.68(13)
C12 C11 H11 120.0
C10 C11 C12 120.03(16)
C10 C11 H11 120.0
C32 C33 H33 120.2
C32 C33 C34 119.69(16)
C34 C33 H33 120.2
C14 C15 H15 120.0
C16 C15 C14 120.00(19)
C16 C15 H15 120.0
C50 C51 H51 119.9
C52 C51 C50 120.25(18)
C52 C51 H51 119.9
C51 C52 H52 119.9
C53 C52 C51 120.27(16)
C53 C52 H52 119.9
C55 C56 H56 120.1
C57 C56 C55 119.85(18)
C57 C56 H56 120.1
C20 C21 H21 119.8
C22 C21 C20 120.38(18)
C22 C21 H21 119.8
C49 C54 H54 120.0
C53 C54 C49 119.94(18)
C53 C54 H54 120.0
C48 C47 H47 119.9
C46 C47 C48 120.24(18)
C46 C47 H47 119.9
C30 C29 C28 119.95(18)
C30 C29 H29 120.0
C28 C29 H29 120.0
C3 C4 H4 119.8
C5 C4 C3 120.46(17)
C5 C4 H4 119.8
C1 C6 H6 119.8
C5 C6 C1 120.41(16)
C5 C6 H6 119.8
C60 C59 H59 119.9
C58 C59 C60 120.22(18)
C58 C59 H59 119.9
C4 C5 C6 119.45(18)
C4 C5 H5 120.3
C6 C5 H5 120.3
C63 C64 C65 119.89(17)
C63 C64 H64 120.1
C65 C64 H64 120.1
C41 C40 C39 119.95(16)
C41 C40 H40 120.0
C39 C40 H40 120.0
C26 C27 H27 119.8
C28 C27 C26 120.39(18)
C28 C27 H27 119.8
C19 C24 H24 120.1
C19 C24 C23 119.77(17)
C23 C24 H24 120.1
C59 C58 H58 119.7
C57 C58 C59 120.58(17)
C57 C58 H58 119.7
C45 C46 H46 120.0
C47 C46 C45 120.09(17)
C47 C46 H46 120.0
C22 C23 C24 120.00(18)
C22 C23 H23 120.0
C24 C23 H23 120.0
C38 C37 P3 117.81(12)
C42 C37 P3 122.60(12)
C42 C37 C38 119.07(15)
C15 C16 H16 119.8
C17 C16 C15 120.38(16)
C17 C16 H16 119.8
C33 C34 H34 119.7
C35 C34 C33 120.50(17)
C35 C34 H34 119.7
C36 C35 H35 120.0
C34 C35 C36 120.04(17)
C34 C35 H35 120.0
C56 C57 H57 120.2
C58 C57 C56 119.61(19)
C58 C57 H57 120.2
F3 B1 F2 108.38(16)
F3 B1 F1 109.57(18)
F3 B1 F4 110.7(2)
F1 B1 F2 108.95(19)
F4 B1 F2 109.64(18)
F4 B1 F1 109.54(16)
C18 C17 H17 120.0
C16 C17 C18 120.01(18)
C16 C17 H17 120.0
C52 C53 C54 119.89(18)
C52 C53 H53 120.1
C54 C53 H53 120.1
F6 B2 F5 109.25(17)
F6 B2 F8 108.80(16)
F8 B2 F5 109.49(17)
F7 B2 F5 109.40(17)
F7 B2 F6 110.55(19)
F7 B2 F8 109.33(17)

loop_
_geom_bond_atom_site_label_1
_geom_bond_atom_site_label_2
_geom_bond_distance
P4 N2 1.5845(14)
P4 C61 1.7981(16)
P4 C67 1.8007(16)
P4 C55 1.8010(16)
P3 N2 1.5834(14)
P3 C43 1.7985(16)
P3 C49 1.8021(16)
P3 C37 1.7990(16)
P2 N1 1.5844(14)
P2 C25 1.7966(17)
P2 C19 1.8019(16)
P2 C31 1.7955(17)
P1 N1 1.5784(14)
P1 C13 1.8054(16)
P1 C7 1.7943(17)
P1 C1 1.7982(17)
F5 B2 1.386(2)
F6 B2 1.384(2)
F8 B2 1.385(2)
F3 B1 1.370(3)
F2 B1 1.393(2)
F1 B1 1.383(3)
F7 B2 1.369(2)
F4 B1 1.374(3)
C61 C66 1.397(2)
C61 C62 1.395(2)
C13 C18 1.390(2)
C13 C14 1.392(3)
C3 H3 0.9300
C3 C2 1.385(2)
C3 C4 1.387(3)
C25 C26 1.398(2)
C25 C30 1.400(2)
C60 H60 0.9300
C60 C55 1.391(2)
C60 C59 1.388(2)
C70 H70 0.9300
C70 C69 1.387(2)
C70 C71 1.383(2)
C67 C68 1.392(2)
C67 C72 1.401(2)
C20 H20 0.9300
C20 C19 1.396(2)
C20 C21 1.387(2)
C19 C24 1.389(2)
C26 H26 0.9300
C26 C27 1.387(2)
C7 C12 1.390(2)
C7 C8 1.399(2)
C38 H38 0.9300
C38 C39 1.385(2)
C38 C37 1.405(2)
C43 C44 1.396(2)
C43 C48 1.393(2)
C50 H50 0.9300
C50 C49 1.391(2)
C50 C51 1.391(2)
C12 H12 0.9300
C12 C11 1.387(2)
C31 C32 1.398(2)
C31 C36 1.388(2)
C68 H68 0.9300
C68 C69 1.387(2)
C2 H2 0.9300
C2 C1 1.401(2)
C9 H9 0.9300
C9 C10 1.385(3)
C9 C8 1.383(2)
C42 H42 0.9300
C42 C41 1.388(2)
C42 C37 1.391(2)
C66 H66 0.9300
C66 C65 1.383(2)
C30 H30 0.9300
C30 C29 1.388(2)
C41 H41 0.9300
C41 C40 1.383(2)
C49 C54 1.394(2)
C62 H62 0.9300
C62 C63 1.386(2)
C44 H44 0.9300
C44 C45 1.388(2)
C39 H39 0.9300
C39 C40 1.384(2)
C69 H69 0.9300
C28 H28 0.9300
C28 C29 1.389(3)
C28 C27 1.381(3)
C63 H63 0.9300
C63 C64 1.381(3)
C72 H72 0.9300
C72 C71 1.384(2)
C18 H18 0.9300
C18 C17 1.396(2)
C48 H48 0.9300
C48 C47 1.386(2)
C65 H65 0.9300
C65 C64 1.386(3)
C22 H22 0.9300
C22 C21 1.385(3)
C22 C23 1.376(3)
C45 H45 0.9300
C45 C46 1.381(3)
C1 C6 1.397(2)
C32 H32 0.9300
C32 C33 1.384(2)
C71 H71 0.9300
C10 H10 0.9300
C10 C11 1.383(2)
C8 H8 0.9300
C36 H36 0.9300
C36 C35 1.383(2)
C14 H14 0.9300
C14 C15 1.391(2)
C55 C56 1.395(2)
C11 H11 0.9300
C33 H33 0.9300
C33 C34 1.386(3)
C15 H15 0.9300
C15 C16 1.386(3)
C51 H51 0.9300
C51 C52 1.384(3)
C52 H52 0.9300
C52 C53 1.382(3)
C56 H56 0.9300
C56 C57 1.393(3)
C21 H21 0.9300
C54 H54 0.9300
C54 C53 1.393(2)
C47 H47 0.9300
C47 C46 1.378(3)
C29 H29 0.9300
C4 H4 0.9300
C4 C5 1.386(3)
C6 H6 0.9300
C6 C5 1.387(2)
C59 H59 0.9300
C59 C58 1.384(3)
C5 H5 0.9300
C64 H64 0.9300
C40 H40 0.9300
C27 H27 0.9300
C24 H24 0.9300
C24 C23 1.397(2)
C58 H58 0.9300
C58 C57 1.382(3)
C46 H46 0.9300
C23 H23 0.9300
C16 H16 0.9300
C16 C17 1.374(3)
C34 H34 0.9300
C34 C35 1.382(3)
C35 H35 0.9300
C57 H57 0.9300
C17 H17 0.9300
C53 H53 0.9300

loop_
_geom_torsion_atom_site_label_1
_geom_torsion_atom_site_label_2
_geom_torsion_atom_site_label_3
_geom_torsion_atom_site_label_4
_geom_torsion
P4 C61 C66 C65 -175.46(14)
P4 C61 C62 C63 176.70(13)
P4 C67 C68 C69 -170.16(14)
P4 C67 C72 C71 169.86(14)
P4 C55 C56 C57 -175.58(16)
P3 C43 C44 C45 -175.90(13)
P3 C43 C48 C47 176.84(14)
P3 C49 C54 C53 -176.91(15)
P2 C25 C26 C27 178.37(12)
P2 C25 C30 C29 -178.52(12)
P2 C19 C24 C23 178.08(14)
P2 C31 C32 C33 -174.75(14)
P2 C31 C36 C35 173.80(15)
P1 C13 C18 C17 178.14(14)
P1 C13 C14 C15 -178.13(16)
P1 C7 C12 C11 171.72(14)
P1 C7 C8 C9 -173.34(14)
P1 C1 C6 C5 -178.02(12)
N2 P4 C61 C66 147.58(14)
N2 P4 C61 C62 -30.81(15)
N2 P4 C67 C68 101.94(15)
N2 P4 C67 C72 -68.05(15)
N2 P4 C55 C60 -177.39(13)
N2 P4 C55 C56 1.25(17)
N2 P3 C43 C44 149.86(14)
N2 P3 C43 C48 -28.60(15)
N2 P3 C49 C50 178.30(13)
N2 P3 C49 C54 -1.19(16)
N2 P3 C37 C38 -66.47(15)
N2 P3 C37 C42 105.16(15)
N1 P2 C25 C26 21.95(15)
N1 P2 C25 C30 -160.23(13)
N1 P2 C19 C20 -169.95(14)
N1 P2 C19 C24 11.19(17)
N1 P2 C31 C32 76.63(15)
N1 P2 C31 C36 -98.17(15)
N1 P1 C13 C18 16.14(17)
N1 P1 C13 C14 -164.49(15)
N1 P1 C7 C12 -95.13(15)
N1 P1 C7 C8 78.08(15)
N1 P1 C1 C2 22.82(14)
N1 P1 C1 C6 -159.09(13)
C61 P4 N2 P3 -142.13(12)
C61 P4 C67 C68 -140.28(14)
C61 P4 C67 C72 49.73(15)
C61 P4 C55 C60 65.45(16)
C61 P4 C55 C56 -115.90(15)
C61 C66 C65 C64 -1.7(3)
C61 C62 C63 C64 -0.7(3)
C13 P1 N1 P2 -99.89(14)
C13 P1 C7 C12 29.22(16)
C13 P1 C7 C8 -157.57(14)
C13 P1 C1 C2 -97.64(13)
C13 P1 C1 C6 80.45(14)
C13 C18 C17 C16 0.1(3)
C13 C14 C15 C16 -0.1(3)
C3 C2 C1 P1 178.43(12)
C3 C2 C1 C6 0.3(2)
C3 C4 C5 C6 0.0(2)
C25 P2 N1 P1 130.78(13)
C25 P2 C19 C20 -51.29(16)
C25 P2 C19 C24 129.86(14)
C25 P2 C31 C32 -44.15(16)
C25 P2 C31 C36 141.06(14)
C25 C26 C27 C28 0.1(3)
C25 C30 C29 C28 0.3(2)
C60 C55 C56 C57 3.1(3)
C60 C59 C58 C57 2.6(3)
C67 P4 N2 P3 -23.40(14)
C67 P4 C61 C66 25.28(16)
C67 P4 C61 C62 -153.10(13)
C67 P4 C55 C60 -52.68(16)
C67 P4 C55 C56 125.97(14)
C67 C68 C69 C70 0.8(3)
C67 C72 C71 C70 0.6(3)
C20 C19 C24 C23 -0.8(3)
C19 P2 N1 P1 -111.20(13)
C19 P2 C25 C26 -97.86(14)
C19 P2 C25 C30 79.96(15)
C19 P2 C31 C32 -159.54(14)
C19 P2 C31 C36 25.66(17)
C19 C20 C21 C22 0.1(3)
C19 C24 C23 C22 0.2(3)
C26 C25 C30 C29 -0.7(2)
C7 P1 N1 P2 22.70(16)
C7 P1 C13 C18 -110.10(15)
C7 P1 C13 C14 69.27(17)
C7 P1 C1 C2 146.80(12)
C7 P1 C1 C6 -35.10(15)
C7 C12 C11 C10 1.6(3)
C38 C39 C40 C41 0.5(3)
C43 P3 N2 P4 -147.36(11)
C43 P3 C49 C50 61.13(16)
C43 P3 C49 C54 -118.36(14)
C43 P3 C37 C38 51.26(15)
C43 P3 C37 C42 -137.11(15)
C43 C44 C45 C46 -1.1(3)
C43 C48 C47 C46 -0.7(3)
C50 C49 C54 C53 3.6(3)
C50 C51 C52 C53 2.5(3)
C12 C7 C8 C9 -0.1(3)
C31 P2 N1 P1 11.13(16)
C31 P2 C25 C26 146.73(13)
C31 P2 C25 C30 -35.45(15)
C31 P2 C19 C20 63.46(16)
C31 P2 C19 C24 -115.40(15)
C31 C32 C33 C34 0.9(3)
C31 C36 C35 C34 0.8(3)
C68 C67 C72 C71 -0.5(3)
C2 C3 C4 C5 0.3(3)
C2 C1 C6 C5 0.0(2)
C9 C10 C11 C12 -0.1(3)
C42 C41 C40 C39 -0.3(3)
C66 C61 C62 C63 -1.7(3)
C66 C65 C64 C63 -0.6(3)
C30 C25 C26 C27 0.5(2)
C41 C42 C37 P3 -171.06(14)
C41 C42 C37 C38 0.5(3)
C49 P3 N2 P4 93.46(13)
C49 P3 C43 C44 -90.66(15)
C49 P3 C43 C48 90.88(15)
C49 P3 C37 C38 170.24(13)
C49 P3 C37 C42 -18.13(17)
C49 C50 C51 C52 -1.3(3)
C49 C54 C53 C52 -2.4(3)
C62 C61 C66 C65 2.9(2)
C62 C63 C64 C65 1.8(3)
C44 C43 C48 C47 -1.7(3)
C44 C45 C46 C47 -1.3(3)
C39 C38 C37 P3 171.72(14)
C39 C38 C37 C42 -0.2(3)
C69 C70 C71 C72 0.0(3)
C72 C67 C68 C69 -0.2(3)
C18 C13 C14 C15 1.2(3)
C48 C43 C44 C45 2.5(2)
C48 C47 C46 C45 2.2(3)
C1 P1 N1 P2 142.06(12)
C1 P1 C13 C18 135.11(14)
C1 P1 C13 C14 -45.52(17)
C1 P1 C7 C12 144.37(14)
C1 P1 C7 C8 -42.42(16)
C1 C6 C5 C4 -0.2(2)
C32 C31 C36 C35 -1.0(3)
C32 C33 C34 C35 -1.1(3)
C71 C70 C69 C68 -0.7(3)
C10 C9 C8 C7 1.6(3)
C8 C7 C12 C11 -1.5(3)
C8 C9 C10 C11 -1.5(3)
C36 C31 C32 C33 0.1(3)
C14 C13 C18 C17 -1.2(3)
C14 C15 C16 C17 -1.0(3)
C55 P4 N2 P3 98.24(13)
C55 P4 C61 C66 -93.04(15)
C55 P4 C61 C62 88.58(14)
C55 P4 C67 C68 -20.65(17)
C55 P4 C67 C72 169.36(13)
C55 C60 C59 C58 -1.0(3)
C55 C56 C57 C58 -1.4(3)
C33 C34 C35 C36 0.2(3)
C15 C16 C17 C18 1.0(3)
C51 C50 C49 P3 178.82(13)
C51 C50 C49 C54 -1.7(3)
C51 C52 C53 C54 -0.6(3)
C21 C20 C19 P2 -178.21(14)
C21 C20 C19 C24 0.6(3)
C21 C22 C23 C24 0.6(3)
C29 C28 C27 C26 -0.6(3)
C4 C3 C2 C1 -0.5(2)
C59 C60 C55 P4 176.73(14)
C59 C60 C55 C56 -1.9(3)
C59 C58 C57 C56 -1.4(3)
C27 C28 C29 C30 0.4(3)
C23 C22 C21 C20 -0.7(3)
C37 P3 N2 P4 -29.02(14)
C37 P3 C43 C44 27.67(16)
C37 P3 C43 C48 -150.79(13)
C37 P3 C49 C50 -56.45(16)
C37 P3 C49 C54 124.05(14)
C37 C38 C39 C40 -0.3(3)
C37 C42 C41 C40 -0.2(3)
